data_7050043
loop_
_publ_author_name
'Parr, Maria L.'
'Perez-Acosta, Carmen'
'Faller, J. W.'

_publ_section_title
;
 Synthesis, characterization and structural investigation of new
 rhenium-oxo complexes containing bidentate phosphine ligands: an
 exploration of chirality and conformation in chelate rings of small
 and large bite angle ligands
;
_journal_issue 4
_journal_name_full 'New Journal of Chemistry'
_journal_page_first 613
_journal_paper_doi 10.1039/b412818d
_journal_volume 29
_journal_year 2005
_chemical_formula_moiety 'C39 H32 Cl3 O2 P2 Re '
_chemical_formula_sum 'C39 H32 Cl3 O2 P2 Re'
_chemical_formula_weight 887.19
_space_group_IT_number 61
_symmetry_cell_setting orthorhombic
_symmetry_Int_Tables_number 61
_symmetry_space_group_name_Hall '-P 2ac 2ab'
_symmetry_space_group_name_H-M 'P b c a'
_audit_creation_date 2004-03-27
_audit_creation_method 'by teXsan for Windows v1.06'
_audit_update_record
;
?
;
_cell_angle_alpha 90
_cell_angle_beta 90
_cell_angle_gamma 90
_cell_formula_units_Z 8
_cell_length_a 17.2122(2)
_cell_length_b 14.1969(2)
_cell_length_c 28.0146(5)
_cell_measurement_reflns_used 31883
_cell_measurement_temperature 183.2
_cell_measurement_theta_max 27.5
_cell_measurement_theta_min 1.0
_cell_volume 6845.64(17)
_computing_cell_refinement Denzo-SMN
_computing_data_collection 'Nonius Collect'
_computing_data_reduction Denzo-SMN
_computing_publication_material 'teXsan for Windows v. 1.06 (MSC 1999)'
_computing_structure_refinement 'teXsan for Windows v. 1.06 (MSC 1999)'
_computing_structure_solution
;
SIR92 (Altomare, et. al. 1994)
;
_diffrn_ambient_temperature 183.2
_diffrn_measurement_device 'Nonius Kappa CCD'
_diffrn_measurement_method \w
_diffrn_orient_matrix_UB_11 0.00000
_diffrn_orient_matrix_UB_12 0.00000
_diffrn_orient_matrix_UB_13 0.00000
_diffrn_orient_matrix_UB_21 0.00000
_diffrn_orient_matrix_UB_22 0.00000
_diffrn_orient_matrix_UB_23 0.00000
_diffrn_orient_matrix_UB_31 0.00000
_diffrn_orient_matrix_UB_32 0.00000
_diffrn_orient_matrix_UB_33 0.00000
_diffrn_radiation_detector CCD
_diffrn_radiation_monochromator graphite
_diffrn_radiation_source 'X-ray tube'
_diffrn_radiation_type 'Mo K\a'
_diffrn_radiation_wavelength 0.7107
_diffrn_reflns_av_R_equivalents 0.11280
_diffrn_reflns_av_sigmaI/netI 0.167
_diffrn_reflns_limit_h_max 22
_diffrn_reflns_limit_h_min -22
_diffrn_reflns_limit_k_max 18
_diffrn_reflns_limit_k_min -18
_diffrn_reflns_limit_l_max 36
_diffrn_reflns_limit_l_min -36
_diffrn_reflns_number 36833
_diffrn_reflns_reduction_process 'Lp corrections applied'
_diffrn_reflns_theta_max 27.43
_diffrn_reflns_theta_min 1.18
_diffrn_standards_decay_% 0.00
_diffrn_standards_interval_count 0
_diffrn_standards_number 0
_exptl_absorpt_coefficient_mu 3.915
_exptl_absorpt_correction_T_max 0.772
_exptl_absorpt_correction_T_min 0.529
_exptl_absorpt_correction_type multi-scan
_exptl_absorpt_process_details
;
multi-scan from symmetry-related measurements (Blessing 1995)
SORTAV  R.H Blessing,  Acta Cryst., A51, 33-37 (1995),
J. Appl. Cryst., 30, 421-426 (1997).
;
_exptl_crystal_colour green
_exptl_crystal_density_diffrn 1.722
_exptl_crystal_density_meas ?
_exptl_crystal_description needle
_exptl_crystal_F_000 3504.00
_exptl_crystal_size_max 0.17
_exptl_crystal_size_mid 0.12
_exptl_crystal_size_min 0.07
_refine_diff_density_max 3.65
_refine_diff_density_min -2.77
_refine_ls_extinction_method none
_refine_ls_goodness_of_fit_all 0.960
_refine_ls_goodness_of_fit_ref 1.080
_refine_ls_hydrogen_treatment noref
_refine_ls_matrix_type full
_refine_ls_number_constraints 0
_refine_ls_number_parameters 424
_refine_ls_number_reflns 4279
_refine_ls_number_restraints 0
_refine_ls_R_factor_all 0.1010
_refine_ls_R_factor_gt 0.0480
_refine_ls_shift/su_max 0.0000
_refine_ls_shift/su_mean 0.0000
_refine_ls_structure_factor_coef F
_refine_ls_weighting_details 'w = 1/[\s^2^(Fo) + 0.00002|Fo|^2^]'
_refine_ls_weighting_scheme sigma
_refine_ls_wR_factor_all 0.0630
_refine_ls_wR_factor_ref 0.0510
_reflns_number_gt 4279
_reflns_number_total 8543
_reflns_threshold_expression I>2.00\s(I)
_cod_data_source_file b412818d.txt
_cod_data_source_block 2325ReXant
_cod_original_cell_volume 6845.6(2)
_cod_original_sg_symbol_H-M 'P b c a    '
_cod_original_formula_sum 'C39 H32 Cl3 O2 P2 Re '
_cod_database_code 7050043

loop_
_symmetry_equiv_pos_as_xyz
'   +x,   +y,   +z'
'1/2+x,1/2-y,   -z'
'   -x,1/2+y,1/2-z'
'1/2-x,   -y,1/2+z'
'   -x,   -y,   -z'
'1/2-x,1/2+y,   +z'
'   +x,1/2-y,1/2+z'
'1/2+x,   +y,1/2-z'

loop_
_atom_site_label
_atom_site_fract_x
_atom_site_fract_y
_atom_site_fract_z
_atom_site_U_iso_or_equiv
_atom_site_occupancy
_atom_site_refinement_flags
_atom_site_adp_type
_atom_site_calc_flag
_atom_site_calc_attached_atom
Re(1) 0.55724(2) 0.57115(2) 0.885758(12) 0.02648(9) 1.000 . Uani d ?
Cl(1) 0.56217(13) 0.6255(2) 0.80466(7) 0.0303(6) 1.000 . Uani d ?
Cl(2) 0.68153(13) 0.6344(2) 0.90380(9) 0.0394(7) 1.000 . Uani d ?
Cl(3) 0.63049(13) 0.4402(2) 0.86197(9) 0.0373(7) 1.000 . Uani d ?
P(1) 0.49306(13) 0.7333(2) 0.89732(8) 0.0232(6) 1.000 . Uani d ?
P(2) 0.4362(1) 0.4763(2) 0.86190(8) 0.0247(6) 1.000 . Uani d ?
O(1) 0.5344(4) 0.5427(4) 0.9437(2) 0.039(2) 1.000 . Uani d ?
O(2) 0.3761(3) 0.6493(4) 0.8339(2) 0.021(2) 1.000 . Uani d ?
C(1) 0.4435(5) 0.7907(6) 0.8467(3) 0.022(2) 1.000 . Uani d ?
C(2) 0.3892(5) 0.7428(6) 0.8199(3) 0.019(2) 1.000 . Uani d ?
C(3) 0.3492(5) 0.7793(6) 0.7810(3) 0.021(2) 1.000 . Uani d ?
C(4) 0.3658(5) 0.8722(6) 0.7687(3) 0.028(3) 1.000 . Uani d ?
C(5) 0.4195(5) 0.9221(6) 0.7942(3) 0.035(3) 1.000 . Uani d ?
C(6) 0.4586(5) 0.8827(6) 0.8329(3) 0.027(3) 1.000 . Uani d ?
C(7) 0.2919(5) 0.7144(6) 0.7562(3) 0.028(3) 1.000 . Uani d ?
C(8) 0.2709(5) 0.7488(7) 0.7056(3) 0.041(3) 1.000 . Uani d ?
C(9) 0.2169(5) 0.7091(7) 0.7868(3) 0.042(3) 1.000 . Uani d ?
C(10) 0.3673(5) 0.5877(6) 0.7956(3) 0.022(2) 1.000 . Uani d ?
C(11) 0.3290(5) 0.6157(6) 0.7549(3) 0.024(2) 1.000 . Uani d ?
C(12) 0.3242(5) 0.5520(6) 0.7179(3) 0.031(3) 1.000 . Uani d ?
C(13) 0.3566(6) 0.4638(7) 0.7235(3) 0.036(3) 1.000 . Uani d ?
C(14) 0.3918(5) 0.4351(6) 0.7651(3) 0.029(3) 1.000 . Uani d ?
C(15) 0.3983(5) 0.4985(6) 0.8023(3) 0.024(2) 1.000 . Uani d ?
C(16) 0.5546(5) 0.8317(6) 0.9150(3) 0.025(2) 1.000 . Uani d ?
C(17) 0.6274(5) 0.8480(6) 0.8941(3) 0.030(3) 1.000 . Uani d ?
C(18) 0.6658(5) 0.9303(7) 0.9017(3) 0.036(3) 1.000 . Uani d ?
C(19) 0.6346(6) 1.0007(7) 0.9281(3) 0.038(3) 1.000 . Uani d ?
C(20) 0.5624(6) 0.9885(7) 0.9492(3) 0.045(3) 1.000 . Uani d ?
C(21) 0.5231(6) 0.9032(7) 0.9431(3) 0.041(3) 1.000 . Uani d ?
C(22) 0.4225(5) 0.7296(6) 0.9457(3) 0.025(3) 1.000 . Uani d ?
C(23) 0.3442(5) 0.7487(6) 0.9388(3) 0.032(3) 1.000 . Uani d ?
C(24) 0.2950(5) 0.7490(7) 0.9787(4) 0.040(3) 1.000 . Uani d ?
C(25) 0.3233(6) 0.7300(7) 1.0239(4) 0.045(3) 1.000 . Uani d ?
C(26) 0.4005(6) 0.7092(7) 1.0296(3) 0.039(3) 1.000 . Uani d ?
C(27) 0.4496(5) 0.7101(6) 0.9912(3) 0.028(3) 1.000 . Uani d ?
C(28) 0.3506(5) 0.4912(6) 0.8997(3) 0.025(3) 1.000 . Uani d ?
C(29) 0.3566(5) 0.5015(6) 0.9483(3) 0.031(3) 1.000 . Uani d ?
C(30) 0.2918(6) 0.5054(7) 0.9765(3) 0.041(3) 1.000 . Uani d ?
C(31) 0.2174(6) 0.4987(7) 0.9565(4) 0.046(3) 1.000 . Uani d ?
C(32) 0.2107(5) 0.4871(7) 0.9083(4) 0.039(3) 1.000 . Uani d ?
C(33) 0.2761(5) 0.4807(6) 0.8795(3) 0.031(3) 1.000 . Uani d ?
C(34) 0.4504(5) 0.3478(6) 0.8633(3) 0.030(3) 1.000 . Uani d ?
C(35) 0.4138(5) 0.2939(7) 0.8989(3) 0.037(3) 1.000 . Uani d ?
C(36) 0.4239(6) 0.1970(7) 0.8996(4) 0.048(3) 1.000 . Uani d ?
C(37) 0.4699(7) 0.1548(7) 0.8653(4) 0.057(4) 1.000 . Uani d ?
C(38) 0.5064(6) 0.2063(7) 0.8306(4) 0.042(3) 1.000 . Uani d ?
C(39) 0.4984(5) 0.3034(6) 0.8300(4) 0.036(3) 1.000 . Uani d ?
H(1) 0.3398 0.9009 0.7425 0.033 1.000 . Uiso c ?
H(2) 0.4306 0.9852 0.7853 0.042 1.000 . Uiso c ?
H(3) 0.4958 0.9191 0.8500 0.032 1.000 . Uiso c ?
H(4) 0.2395 0.8037 0.7078 0.049 1.000 . Uiso c ?
H(5) 0.3171 0.7631 0.6886 0.049 1.000 . Uiso c ?
H(6) 0.2430 0.7008 0.6893 0.049 1.000 . Uiso c ?
H(7) 0.1889 0.7664 0.7839 0.050 1.000 . Uiso c ?
H(8) 0.1855 0.6584 0.7759 0.050 1.000 . Uiso c ?
H(9) 0.2304 0.6991 0.8193 0.050 1.000 . Uiso c ?
H(10) 0.2988 0.5686 0.6890 0.037 1.000 . Uiso c ?
H(11) 0.3547 0.4210 0.6974 0.044 1.000 . Uiso c ?
H(12) 0.4113 0.3728 0.7683 0.035 1.000 . Uiso c ?
H(13) 0.6501 0.8010 0.8744 0.036 1.000 . Uiso c ?
H(14) 0.7159 0.9387 0.8881 0.043 1.000 . Uiso c ?
H(15) 0.6620 1.0582 0.9321 0.045 1.000 . Uiso c ?
H(16) 0.5400 1.0377 0.9676 0.054 1.000 . Uiso c ?
H(17) 0.4743 0.8938 0.9583 0.049 1.000 . Uiso c ?
H(18) 0.3244 0.7614 0.9078 0.039 1.000 . Uiso c ?
H(19) 0.2414 0.7624 0.9746 0.048 1.000 . Uiso c ?
H(20) 0.2895 0.7314 1.0507 0.054 1.000 . Uiso c ?
H(21) 0.4200 0.6941 1.0604 0.047 1.000 . Uiso c ?
H(22) 0.5033 0.6971 0.9959 0.034 1.000 . Uiso c ?
H(23) 0.4065 0.5060 0.9625 0.037 1.000 . Uiso c ?
H(24) 0.2973 0.5127 1.0100 0.049 1.000 . Uiso c ?
H(25) 0.1725 0.5022 0.9761 0.055 1.000 . Uiso c ?
H(26) 0.1606 0.4834 0.8942 0.047 1.000 . Uiso c ?
H(27) 0.2707 0.4692 0.8463 0.037 1.000 . Uiso c ?
H(28) 0.3825 0.3237 0.9224 0.044 1.000 . Uiso c ?
H(29) 0.3993 0.1599 0.9234 0.057 1.000 . Uiso c ?
H(30) 0.4764 0.0884 0.8658 0.068 1.000 . Uiso c ?
H(31) 0.5370 0.1756 0.8070 0.051 1.000 . Uiso c ?
H(32) 0.5257 0.3397 0.8070 0.043 1.000 . Uiso c ?

loop_
_atom_site_aniso_label
_atom_site_aniso_U_11
_atom_site_aniso_U_22
_atom_site_aniso_U_33
_atom_site_aniso_U_12
_atom_site_aniso_U_13
_atom_site_aniso_U_23
Re(1) 0.0255(2) 0.0282(2) 0.0257(2) 0.0021(2) -0.0047(2) 0.0020(2)
Cl(1) 0.0334(13) 0.0322(12) 0.0254(12) -0.0029(11) 0.0007(11) 0.0007(10)
Cl(2) 0.0282(13) 0.0339(13) 0.056(2) -0.0017(10) -0.0138(12) 0.0030(12)
Cl(3) 0.0288(12) 0.034(1) 0.049(2) 0.0072(11) -0.0001(11) -0.0070(12)
P(1) 0.0228(12) 0.0290(13) 0.0178(12) -0.0020(10) 0.0001(10) -0.0013(10)
P(2) 0.0277(13) 0.0233(12) 0.0230(12) 0.0009(11) 0.0016(12) 0.0012(10)
O(1) 0.053(4) 0.033(4) 0.030(4) -0.000(3) 0.006(3) -0.008(3)
O(2) 0.024(3) 0.022(3) 0.019(3) -0.001(3) -0.001(3) 0.002(3)
C(1) 0.025(5) 0.025(5) 0.017(4) -0.004(4) -0.002(4) 0.004(4)
C(2) 0.021(5) 0.022(5) 0.015(4) 0.001(4) 0.007(4) 0.001(4)
C(3) 0.024(5) 0.024(5) 0.016(4) 0.002(4) 0.003(4) -0.000(4)
C(4) 0.031(5) 0.030(5) 0.022(5) 0.003(4) -0.008(4) -0.004(4)
C(5) 0.046(6) 0.022(5) 0.039(6) 0.003(4) 0.004(5) 0.009(5)
C(6) 0.037(6) 0.021(5) 0.022(5) -0.001(4) -0.004(4) -0.006(4)
C(7) 0.029(5) 0.033(5) 0.023(5) -0.004(4) -0.004(4) 0.006(5)
C(8) 0.049(7) 0.037(6) 0.036(6) -0.003(5) -0.018(5) 0.004(5)
C(9) 0.035(6) 0.054(7) 0.036(6) 0.005(5) -0.003(5) 0.001(5)
C(10) 0.024(5) 0.022(5) 0.019(5) -0.006(4) 0.001(4) -0.002(4)
C(11) 0.024(5) 0.028(5) 0.022(5) -0.003(4) -0.006(4) 0.001(4)
C(12) 0.043(6) 0.027(5) 0.022(5) -0.014(4) -0.009(4) 0.007(4)
C(13) 0.048(6) 0.039(6) 0.022(5) -0.015(5) 0.002(5) -0.007(5)
C(14) 0.033(5) 0.025(5) 0.029(5) -0.008(4) -0.004(4) -0.001(5)
C(15) 0.023(5) 0.030(5) 0.019(5) -0.007(4) 0.003(4) 0.004(4)
C(16) 0.026(5) 0.026(5) 0.023(5) 0.002(4) 0.004(4) -0.005(4)
C(17) 0.028(5) 0.038(6) 0.024(5) 0.002(4) -0.002(4) 0.015(4)
C(18) 0.022(5) 0.047(6) 0.039(6) -0.011(5) -0.002(4) 0.022(6)
C(19) 0.049(7) 0.038(6) 0.026(6) -0.020(5) -0.008(5) 0.001(5)
C(20) 0.053(7) 0.049(7) 0.034(6) -0.016(6) 0.002(6) -0.022(5)
C(21) 0.037(6) 0.055(7) 0.031(6) -0.018(5) 0.005(5) -0.010(5)
C(22) 0.018(5) 0.025(5) 0.031(5) -0.002(4) 0.004(4) -0.002(4)
C(23) 0.037(6) 0.031(5) 0.029(5) -0.000(4) 0.007(5) 0.008(5)
C(24) 0.028(6) 0.041(6) 0.052(7) 0.000(5) 0.004(5) 0.005(6)
C(25) 0.057(7) 0.034(6) 0.042(7) -0.006(6) 0.032(6) -0.010(5)
C(26) 0.049(7) 0.040(6) 0.028(6) -0.005(5) 0.004(5) -0.001(5)
C(27) 0.029(5) 0.036(5) 0.018(5) -0.008(5) 0.001(4) -0.000(4)
C(28) 0.027(5) 0.017(5) 0.029(5) 0.004(4) 0.006(4) 0.005(4)
C(29) 0.040(6) 0.026(5) 0.026(5) -0.004(4) 0.007(5) -0.004(5)
C(30) 0.050(7) 0.037(6) 0.035(6) -0.007(5) 0.008(6) -0.004(5)
C(31) 0.053(7) 0.042(7) 0.043(7) 0.002(5) 0.020(6) 0.004(6)
C(32) 0.029(6) 0.038(6) 0.050(7) -0.000(5) 0.006(5) 0.011(5)
C(33) 0.042(6) 0.030(5) 0.020(5) 0.003(4) 0.002(5) -0.000(4)
C(34) 0.032(6) 0.024(5) 0.036(5) -0.002(4) -0.012(5) 0.000(4)
C(35) 0.034(5) 0.035(6) 0.042(6) 0.002(4) -0.001(5) 0.002(5)
C(36) 0.051(7) 0.027(6) 0.065(8) -0.008(5) -0.010(6) 0.013(6)
C(37) 0.073(9) 0.025(6) 0.073(9) 0.004(6) -0.007(7) 0.003(6)
C(38) 0.037(6) 0.036(6) 0.053(7) 0.010(5) -0.000(6) -0.016(6)
C(39) 0.030(6) 0.032(6) 0.045(6) 0.002(5) 0.003(5) 0.001(5)

loop_
_atom_type_symbol
_atom_type_oxidation_number
_atom_type_number_in_cell
_atom_type_scat_dispersion_real
_atom_type_scat_dispersion_imag
_atom_type_scat_source
C 0 312 0.002 0.002
;International Tables for Crystallography
(1992, Vol. C, Table 6.1.1.2)
;
H 0 256 0.000 0.000
;International Tables for Crystallography
(1992, Vol. C, Table 6.1.1.2)
;
Cl 0 24 0.132 0.159
;International Tables for Crystallography
(1992, Vol. C, Tables 4.2.6.8 and 6.1.1.1)
;
O 0 16 0.008 0.006
;International Tables for Crystallography
(1992, Vol. C, Table 6.1.1.2)
;
P 0 16 0.090 0.095
;International Tables for Crystallography
(1992, Vol. C, Table 6.1.1.2)
;
Re 0 8 -1.598 7.232
;International Tables for Crystallography
(1992, Vol. C, Tables 4.2.6.8 and 6.1.1.1)
;

loop_
_geom_angle_atom_site_label_1
_geom_angle_atom_site_label_2
_geom_angle_atom_site_label_3
_geom_angle
_geom_angle_site_symmetry_1
_geom_angle_site_symmetry_2
_geom_angle_site_symmetry_3
_geom_angle_publ_flag
Cl(1) Re(1) Cl(2) 92.75(8) . . . ?
Cl(1) Re(1) Cl(3) 88.10(8) . . . ?
Cl(1) Re(1) P(1) 81.18(7) . . . ?
Cl(1) Re(1) P(2) 87.19(8) . . . ?
Cl(1) Re(1) O(1) 167.8(2) . . . ?
Cl(2) Re(1) Cl(3) 82.86(8) . . . ?
Cl(2) Re(1) P(1) 91.24(8) . . . ?
Cl(2) Re(1) P(2) 169.79(8) . . . ?
Cl(2) Re(1) O(1) 95.4(2) . . . ?
Cl(3) Re(1) P(1) 167.52(8) . . . ?
Cl(3) Re(1) P(2) 86.94(8) . . . ?
Cl(3) Re(1) O(1) 101.8(2) . . . ?
P(1) Re(1) P(2) 98.83(7) . . . ?
P(1) Re(1) O(1) 89.6(2) . . . ?
P(2) Re(1) O(1) 86.3(2) . . . ?
Re(1) P(1) C(1) 119.8(3) . . . ?
Re(1) P(1) C(16) 118.1(3) . . . ?
Re(1) P(1) C(22) 110.7(3) . . . ?
C(1) P(1) C(16) 98.0(4) . . . ?
C(1) P(1) C(22) 106.1(4) . . . ?
C(16) P(1) C(22) 102.0(4) . . . ?
Re(1) P(2) C(15) 116.0(3) . . . ?
Re(1) P(2) C(28) 116.3(3) . . . ?
Re(1) P(2) C(34) 113.9(3) . . . ?
C(15) P(2) C(28) 102.9(4) . . . ?
C(15) P(2) C(34) 103.8(4) . . . ?
C(28) P(2) C(34) 102.1(4) . . . ?
C(2) O(2) C(10) 113.3(6) . . . ?
P(1) C(1) C(2) 121.0(6) . . . ?
P(1) C(1) C(6) 122.9(7) . . . ?
C(2) C(1) C(6) 116.1(8) . . . ?
O(2) C(2) C(1) 115.0(7) . . . ?
O(2) C(2) C(3) 119.6(8) . . . ?
C(1) C(2) C(3) 125.4(8) . . . ?
C(2) C(3) C(4) 116.6(8) . . . ?
C(2) C(3) C(7) 117.0(8) . . . ?
C(4) C(3) C(7) 126.4(8) . . . ?
C(3) C(4) C(5) 119.9(8) . . . ?
C(3) C(4) H(1) 120.0 . . . no
C(5) C(4) H(1) 120.0 . . . no
C(4) C(5) C(6) 121.8(9) . . . ?
C(4) C(5) H(2) 119.1 . . . no
C(6) C(5) H(2) 119.1 . . . no
C(1) C(6) C(5) 120.2(8) . . . ?
C(1) C(6) H(3) 119.9 . . . no
C(5) C(6) H(3) 119.9 . . . no
C(3) C(7) C(8) 112.4(7) . . . ?
C(3) C(7) C(9) 108.5(7) . . . ?
C(3) C(7) C(11) 107.1(7) . . . ?
C(8) C(7) C(9) 109.1(7) . . . ?
C(8) C(7) C(11) 111.3(7) . . . ?
C(9) C(7) C(11) 108.3(7) . . . ?
C(7) C(8) H(4) 109.5 . . . no
C(7) C(8) H(5) 109.5 . . . no
C(7) C(8) H(6) 109.5 . . . no
H(4) C(8) H(5) 109.5 . . . no
H(4) C(8) H(6) 109.5 . . . no
H(5) C(8) H(6) 109.5 . . . no
C(7) C(9) H(7) 109.5 . . . no
C(7) C(9) H(8) 109.5 . . . no
C(7) C(9) H(9) 109.5 . . . no
H(7) C(9) H(8) 109.5 . . . no
H(7) C(9) H(9) 109.5 . . . no
H(8) C(9) H(9) 109.5 . . . no
O(2) C(10) C(11) 120.6(7) . . . ?
O(2) C(10) C(15) 115.3(7) . . . ?
C(11) C(10) C(15) 124.1(8) . . . ?
C(7) C(11) C(10) 116.2(8) . . . ?
C(7) C(11) C(12) 126.2(8) . . . ?
C(10) C(11) C(12) 117.5(8) . . . ?
C(11) C(12) C(13) 119.1(8) . . . ?
C(11) C(12) H(10) 120.4 . . . no
C(13) C(12) H(10) 120.4 . . . no
C(12) C(13) C(14) 122.8(9) . . . ?
C(12) C(13) H(11) 118.6 . . . no
C(14) C(13) H(11) 118.6 . . . no
C(13) C(14) C(15) 118.9(9) . . . ?
C(13) C(14) H(12) 120.6 . . . no
C(15) C(14) H(12) 120.6 . . . no
P(2) C(15) C(10) 114.8(7) . . . ?
P(2) C(15) C(14) 127.5(7) . . . ?
C(10) C(15) C(14) 117.5(8) . . . ?
P(1) C(16) C(17) 122.2(7) . . . ?
P(1) C(16) C(21) 119.0(7) . . . ?
C(17) C(16) C(21) 117.6(8) . . . ?
C(16) C(17) C(18) 120.8(9) . . . ?
C(16) C(17) H(13) 119.6 . . . no
C(18) C(17) H(13) 119.6 . . . no
C(17) C(18) C(19) 121.8(9) . . . ?
C(17) C(18) H(14) 119.1 . . . no
C(19) C(18) H(14) 119.1 . . . no
C(18) C(19) C(20) 119.8(9) . . . ?
C(18) C(19) H(15) 120.1 . . . no
C(20) C(19) H(15) 120.1 . . . no
C(19) C(20) C(21) 119.4(9) . . . ?
C(19) C(20) H(16) 120.3 . . . no
C(21) C(20) H(16) 120.3 . . . no
C(16) C(21) C(20) 120.7(9) . . . ?
C(16) C(21) H(17) 119.7 . . . no
C(20) C(21) H(17) 119.7 . . . no
P(1) C(22) C(23) 122.5(7) . . . ?
P(1) C(22) C(27) 117.8(6) . . . ?
C(23) C(22) C(27) 119.6(8) . . . ?
C(22) C(23) C(24) 118.3(9) . . . ?
C(22) C(23) H(18) 120.8 . . . no
C(24) C(23) H(18) 120.8 . . . no
C(23) C(24) C(25) 121.2(9) . . . ?
C(23) C(24) H(19) 119.4 . . . no
C(25) C(24) H(19) 119.4 . . . no
C(24) C(25) C(26) 119.3(9) . . . ?
C(24) C(25) H(20) 120.3 . . . no
C(26) C(25) H(20) 120.3 . . . no
C(25) C(26) C(27) 120.4(9) . . . ?
C(25) C(26) H(21) 119.8 . . . no
C(27) C(26) H(21) 119.8 . . . no
C(22) C(27) C(26) 121.1(9) . . . ?
C(22) C(27) H(22) 119.5 . . . no
C(26) C(27) H(22) 119.5 . . . no
P(2) C(28) C(29) 121.8(7) . . . ?
P(2) C(28) C(33) 119.2(7) . . . ?
C(29) C(28) C(33) 118.5(8) . . . ?
C(28) C(29) C(30) 121.1(9) . . . ?
C(28) C(29) H(23) 119.5 . . . no
C(30) C(29) H(23) 119.5 . . . no
C(29) C(30) C(31) 120.7(9) . . . ?
C(29) C(30) H(24) 119.6 . . . no
C(31) C(30) H(24) 119.6 . . . no
C(30) C(31) C(32) 118.8(10) . . . ?
C(30) C(31) H(25) 120.6 . . . no
C(32) C(31) H(25) 120.6 . . . no
C(31) C(32) C(33) 120.9(10) . . . ?
C(31) C(32) H(26) 119.6 . . . no
C(33) C(32) H(26) 119.6 . . . no
C(28) C(33) C(32) 119.9(8) . . . ?
C(28) C(33) H(27) 120.1 . . . no
C(32) C(33) H(27) 120.1 . . . no
P(2) C(34) C(35) 119.6(8) . . . ?
P(2) C(34) C(39) 120.9(7) . . . ?
C(35) C(34) C(39) 119.5(9) . . . ?
C(34) C(35) C(36) 119.6(10) . . . ?
C(34) C(35) H(28) 120.2 . . . no
C(36) C(35) H(28) 120.2 . . . no
C(35) C(36) C(37) 119.4(10) . . . ?
C(35) C(36) H(29) 120.3 . . . no
C(37) C(36) H(29) 120.3 . . . no
C(36) C(37) C(38) 121.7(10) . . . ?
C(36) C(37) H(30) 119.1 . . . no
C(38) C(37) H(30) 119.1 . . . no
C(37) C(38) C(39) 119.5(10) . . . ?
C(37) C(38) H(31) 120.2 . . . no
C(39) C(38) H(31) 120.2 . . . no
C(34) C(39) C(38) 120.1(10) . . . ?
C(34) C(39) H(32) 119.9 . . . no
C(38) C(39) H(32) 119.9 . . . no

loop_
_geom_bond_atom_site_label_1
_geom_bond_atom_site_label_2
_geom_bond_distance
_geom_bond_site_symmetry_1
_geom_bond_site_symmetry_2
_geom_bond_publ_flag
Re(1) Cl(1) 2.401(2) . . ?
Re(1) Cl(2) 2.375(2) . . ?
Re(1) Cl(3) 2.343(2) . . ?
Re(1) P(1) 2.574(2) . . ?
Re(1) P(2) 2.570(2) . . ?
Re(1) O(1) 1.718(6) . . ?
P(1) C(1) 1.844(8) . . ?
P(1) C(16) 1.821(9) . . ?
P(1) C(22) 1.821(9) . . ?
P(2) C(15) 1.820(9) . . ?
P(2) C(28) 1.827(9) . . ?
P(2) C(34) 1.841(9) . . ?
O(2) C(2) 1.402(9) . . ?
O(2) C(10) 1.392(9) . . ?
C(1) C(2) 1.379(11) . . ?
C(1) C(6) 1.387(11) . . ?
C(2) C(3) 1.388(11) . . ?
C(3) C(4) 1.393(11) . . ?
C(3) C(7) 1.518(11) . . ?
C(4) C(5) 1.367(12) . . ?
C(4) H(1) 0.95 . . no
C(5) C(6) 1.394(12) . . ?
C(5) H(2) 0.95 . . no
C(6) H(3) 0.95 . . no
C(7) C(8) 1.542(12) . . ?
C(7) C(9) 1.551(12) . . ?
C(7) C(11) 1.541(12) . . ?
C(8) H(4) 0.95 . . no
C(8) H(5) 0.95 . . no
C(8) H(6) 0.95 . . no
C(9) H(7) 0.95 . . no
C(9) H(8) 0.95 . . no
C(9) H(9) 0.95 . . no
C(10) C(11) 1.376(11) . . ?
C(10) C(15) 1.387(11) . . ?
C(11) C(12) 1.378(12) . . ?
C(12) C(13) 1.380(13) . . ?
C(12) H(10) 0.95 . . no
C(13) C(14) 1.377(12) . . ?
C(13) H(11) 0.95 . . no
C(14) C(15) 1.380(12) . . ?
C(14) H(12) 0.95 . . no
C(16) C(17) 1.402(11) . . ?
C(16) C(21) 1.395(12) . . ?
C(17) C(18) 1.359(12) . . ?
C(17) H(13) 0.95 . . no
C(18) C(19) 1.354(13) . . ?
C(18) H(14) 0.95 . . no
C(19) C(20) 1.386(13) . . ?
C(19) H(15) 0.95 . . no
C(20) C(21) 1.399(13) . . ?
C(20) H(16) 0.95 . . no
C(21) H(17) 0.95 . . no
C(22) C(23) 1.390(11) . . ?
C(22) C(27) 1.386(12) . . ?
C(23) C(24) 1.402(12) . . ?
C(23) H(18) 0.95 . . no
C(24) C(25) 1.38(1) . . ?
C(24) H(19) 0.95 . . no
C(25) C(26) 1.371(13) . . ?
C(25) H(20) 0.95 . . no
C(26) C(27) 1.367(12) . . ?
C(26) H(21) 0.95 . . no
C(27) H(22) 0.95 . . no
C(28) C(29) 1.372(12) . . ?
C(28) C(33) 1.409(12) . . ?
C(29) C(30) 1.368(12) . . ?
C(29) H(23) 0.95 . . no
C(30) C(31) 1.40(1) . . ?
C(30) H(24) 0.95 . . no
C(31) C(32) 1.37(1) . . ?
C(31) H(25) 0.95 . . no
C(32) C(33) 1.387(12) . . ?
C(32) H(26) 0.95 . . no
C(33) H(27) 0.95 . . no
C(34) C(35) 1.407(13) . . ?
C(34) C(39) 1.395(12) . . ?
C(35) C(36) 1.387(13) . . ?
C(35) H(28) 0.95 . . no
C(36) C(37) 1.38(2) . . ?
C(36) H(29) 0.95 . . no
C(37) C(38) 1.37(1) . . ?
C(37) H(30) 0.95 . . no
C(38) C(39) 1.385(13) . . ?
C(38) H(31) 0.95 . . no
C(39) H(32) 0.95 . . no

loop_
_geom_contact_atom_site_label_1
_geom_contact_atom_site_label_2
_geom_contact_distance
_geom_contact_site_symmetry_1
_geom_contact_site_symmetry_2
_geom_contact_publ_flag
O(1) O(1) 3.581(13) . 5_667 no
C(13) C(18) 3.559(13) . 3_646 no
C(19) C(31) 3.53(1) . 2_567 no
C(20) C(20) 3.58(2) . 5_677 no

loop_
_geom_torsion_atom_site_label_1
_geom_torsion_atom_site_label_2
_geom_torsion_atom_site_label_3
_geom_torsion_atom_site_label_4
_geom_torsion_site_symmetry_1
_geom_torsion_site_symmetry_2
_geom_torsion_site_symmetry_3
_geom_torsion_site_symmetry_4
_geom_torsion
_geom_torsion_publ_flag
Re(1) P(1) C(1) C(2) . . . . 50.3(8) no
Re(1) P(1) C(1) C(6) . . . . -128.8(7) no
Re(1) P(1) C(16) C(17) . . . . 43.8(8) no
Re(1) P(1) C(16) C(21) . . . . -148.9(7) no
Re(1) P(1) C(22) C(23) . . . . -119.1(7) no
Re(1) P(1) C(22) C(27) . . . . 63.3(7) no
Re(1) P(2) C(15) C(10) . . . . -67.2(7) no
Re(1) P(2) C(15) C(14) . . . . 118.1(8) no
Re(1) P(2) C(28) C(29) . . . . -37.1(9) no
Re(1) P(2) C(28) C(33) . . . . 150.6(6) no
Re(1) P(2) C(34) C(35) . . . . 109.3(7) no
Re(1) P(2) C(34) C(39) . . . . -69.2(8) no
Cl(1) Re(1) P(1) C(1) . . . . 25.1(3) no
Cl(1) Re(1) P(1) C(16) . . . . -94.1(3) no
Cl(1) Re(1) P(1) C(22) . . . . 148.9(3) no
Cl(1) Re(1) P(2) C(15) . . . . -7.7(3) no
Cl(1) Re(1) P(2) C(28) . . . . -128.9(3) no
Cl(1) Re(1) P(2) C(34) . . . . 112.8(4) no
Cl(2) Re(1) P(1) C(1) . . . . 117.7(3) no
Cl(2) Re(1) P(1) C(16) . . . . -1.5(3) no
Cl(2) Re(1) P(1) C(22) . . . . -118.5(3) no
Cl(2) Re(1) P(2) C(15) . . . . -97.6(6) no
Cl(2) Re(1) P(2) C(28) . . . . 141.2(5) no
Cl(2) Re(1) P(2) C(34) . . . . 22.8(6) no
Cl(3) Re(1) P(1) C(1) . . . . 56.2(5) no
Cl(3) Re(1) P(1) C(16) . . . . -62.9(5) no
Cl(3) Re(1) P(1) C(22) . . . . -179.9(4) no
Cl(3) Re(1) P(2) C(15) . . . . -95.9(3) no
Cl(3) Re(1) P(2) C(28) . . . . 142.9(3) no
Cl(3) Re(1) P(2) C(34) . . . . 24.5(4) no
P(1) Re(1) P(2) C(15) . . . . 72.9(3) no
P(1) Re(1) P(2) C(28) . . . . -48.2(3) no
P(1) Re(1) P(2) C(34) . . . . -166.6(4) no
P(1) C(1) C(2) O(2) . . . . -0.5(10) no
P(1) C(1) C(2) C(3) . . . . -179.6(7) no
P(1) C(1) C(6) C(5) . . . . 179.6(7) no
P(1) C(16) C(17) C(18) . . . . 168.3(7) no
P(1) C(16) C(21) C(20) . . . . -166.6(8) no
P(1) C(22) C(23) C(24) . . . . -176.6(7) no
P(1) C(22) C(27) C(26) . . . . 177.8(7) no
P(2) Re(1) P(1) C(1) . . . . -60.7(3) no
P(2) Re(1) P(1) C(16) . . . . -179.8(3) no
P(2) Re(1) P(1) C(22) . . . . 63.2(3) no
P(2) C(15) C(10) O(2) . . . . 5.5(10) no
P(2) C(15) C(10) C(11) . . . . -173.4(7) no
P(2) C(15) C(14) C(13) . . . . 175.7(7) no
P(2) C(28) C(29) C(30) . . . . -175.0(7) no
P(2) C(28) C(33) C(32) . . . . 176.8(7) no
P(2) C(34) C(35) C(36) . . . . 179.2(8) no
P(2) C(34) C(39) C(38) . . . . -177.8(8) no
O(1) Re(1) P(1) C(1) . . . . -146.9(4) no
O(1) Re(1) P(1) C(16) . . . . 93.9(4) no
O(1) Re(1) P(1) C(22) . . . . -23.1(4) no
O(1) Re(1) P(2) C(15) . . . . 162.0(4) no
O(1) Re(1) P(2) C(28) . . . . 40.8(4) no
O(1) Re(1) P(2) C(34) . . . . -77.6(4) no
O(2) C(2) C(1) C(6) . . . . 178.7(7) no
O(2) C(2) C(3) C(4) . . . . -179.1(7) no
O(2) C(2) C(3) C(7) . . . . 0.8(11) no
O(2) C(10) C(11) C(7) . . . . -4.7(12) no
O(2) C(10) C(11) C(12) . . . . 178.4(7) no
O(2) C(10) C(15) C(14) . . . . -179.3(7) no
C(1) P(1) C(16) C(17) . . . . -86.3(8) no
C(1) P(1) C(16) C(21) . . . . 81.1(8) no
C(1) P(1) C(22) C(23) . . . . 12.3(9) no
C(1) P(1) C(22) C(27) . . . . -165.3(7) no
C(1) C(2) O(2) C(10) . . . . -139.9(7) no
C(1) C(2) C(3) C(4) . . . . -0.1(13) no
C(1) C(2) C(3) C(7) . . . . 179.9(8) no
C(1) C(6) C(5) C(4) . . . . -0.1(14) no
C(2) O(2) C(10) C(11) . . . . -37.0(10) no
C(2) O(2) C(10) C(15) . . . . 144.0(7) no
C(2) C(1) P(1) C(16) . . . . 179.2(7) no
C(2) C(1) P(1) C(22) . . . . -75.8(8) no
C(2) C(1) C(6) C(5) . . . . 0.5(13) no
C(2) C(3) C(4) C(5) . . . . 0.5(13) no
C(2) C(3) C(7) C(8) . . . . -161.7(8) no
C(2) C(3) C(7) C(9) . . . . 77.5(10) no
C(2) C(3) C(7) C(11) . . . . -39.2(10) no
C(3) C(2) O(2) C(10) . . . . 39.2(10) no
C(3) C(2) C(1) C(6) . . . . -0.4(13) no
C(3) C(4) C(5) C(6) . . . . -0.4(14) no
C(3) C(7) C(11) C(10) . . . . 41.3(10) no
C(3) C(7) C(11) C(12) . . . . -142.1(9) no
C(4) C(3) C(7) C(8) . . . . 18.2(12) no
C(4) C(3) C(7) C(9) . . . . -102.5(10) no
C(4) C(3) C(7) C(11) . . . . 140.7(9) no
C(5) C(4) C(3) C(7) . . . . -179.5(8) no
C(6) C(1) P(1) C(16) . . . . 0.1(8) no
C(6) C(1) P(1) C(22) . . . . 105.1(8) no
C(7) C(11) C(10) C(15) . . . . 174.2(8) no
C(7) C(11) C(12) C(13) . . . . -175.9(9) no
C(8) C(7) C(11) C(10) . . . . 164.5(8) no
C(8) C(7) C(11) C(12) . . . . -18.9(12) no
C(9) C(7) C(11) C(10) . . . . -75.6(10) no
C(9) C(7) C(11) C(12) . . . . 101.1(10) no
C(10) C(11) C(12) C(13) . . . . 0.7(13) no
C(10) C(15) P(2) C(28) . . . . 60.9(7) no
C(10) C(15) P(2) C(34) . . . . 167.0(7) no
C(10) C(15) C(14) C(13) . . . . 1.1(13) no
C(11) C(10) C(15) C(14) . . . . 1.8(13) no
C(11) C(12) C(13) C(14) . . . . 2.2(15) no
C(12) C(11) C(10) C(15) . . . . -2.7(13) no
C(12) C(13) C(14) C(15) . . . . -3.1(15) no
C(14) C(15) P(2) C(28) . . . . -113.8(8) no
C(14) C(15) P(2) C(34) . . . . -7.6(9) no
C(15) P(2) C(28) C(29) . . . . -165.0(8) no
C(15) P(2) C(28) C(33) . . . . 22.6(8) no
C(15) P(2) C(34) C(35) . . . . -123.6(8) no
C(15) P(2) C(34) C(39) . . . . 57.8(9) no
C(16) P(1) C(22) C(23) . . . . 114.4(8) no
C(16) P(1) C(22) C(27) . . . . -63.2(8) no
C(16) C(17) C(18) C(19) . . . . -2.3(14) no
C(16) C(21) C(20) C(19) . . . . -1.9(16) no
C(17) C(16) P(1) C(22) . . . . 165.3(7) no
C(17) C(16) C(21) C(20) . . . . 1.3(14) no
C(17) C(18) C(19) C(20) . . . . 1.7(15) no
C(18) C(17) C(16) C(21) . . . . 0.8(13) no
C(18) C(19) C(20) C(21) . . . . 0.4(16) no
C(21) C(16) P(1) C(22) . . . . -27.3(8) no
C(22) C(23) C(24) C(25) . . . . -0.4(15) no
C(22) C(27) C(26) C(25) . . . . -1.6(15) no
C(23) C(22) C(27) C(26) . . . . 0.1(14) no
C(23) C(24) C(25) C(26) . . . . -1.0(16) no
C(24) C(23) C(22) C(27) . . . . 0.9(14) no
C(24) C(25) C(26) C(27) . . . . 2.1(16) no
C(28) P(2) C(34) C(35) . . . . -16.9(9) no
C(28) P(2) C(34) C(39) . . . . 164.6(8) no
C(28) C(29) C(30) C(31) . . . . 0.2(16) no
C(28) C(33) C(32) C(31) . . . . -3.4(15) no
C(29) C(28) P(2) C(34) . . . . 87.5(8) no
C(29) C(28) C(33) C(32) . . . . 4.2(14) no
C(29) C(30) C(31) C(32) . . . . 0.7(16) no
C(30) C(29) C(28) C(33) . . . . -2.6(14) no
C(30) C(31) C(32) C(33) . . . . 0.9(16) no
C(33) C(28) P(2) C(34) . . . . -84.8(8) no
C(34) C(35) C(36) C(37) . . . . 0.2(16) no
C(34) C(39) C(38) C(37) . . . . -3.2(16) no
C(35) C(34) C(39) C(38) . . . . 3.6(15) no
C(35) C(36) C(37) C(38) . . . . 0.3(18) no
C(36) C(35) C(34) C(39) . . . . -2.2(15) no
C(36) C(37) C(38) C(39) . . . . 1.2(18) no
